data_7028719
loop_
_publ_author_name
'Cozzolino, Anthony F.'
'Silvia, Jared S.'
'Lopez, Nazario'
'Cummins, Christopher C.'

_publ_section_title
;
 Experimental and computational studies on the formation of cyanate from
 early metal terminal nitrido ligands and carbon monoxide.
;
_journal_issue 12
_journal_name_full 'Dalton transactions (Cambridge, England : 2003)'
_journal_page_first 4639
_journal_page_last 4652
_journal_paper_doi 10.1039/c3dt52738g
_journal_volume 43
_journal_year 2014
_chemical_formula_moiety 'C37 H54 Mo N4 O'
_chemical_formula_sum 'C37 H54 Mo N4 O'
_chemical_formula_weight 666.78
_chemical_name_common tris(3,5-dimethylphenyl(tertbutyl)amido)-(isocyanato)-molybdenum
_chemical_name_systematic tris(3,5-dimethylphenyl(tertbutyl)amido)-(isocyanato)-molybdenum
_chemical_properties_physical air-sensitive
_space_group_IT_number 14
_symmetry_cell_setting monoclinic
_symmetry_Int_Tables_number 14
_symmetry_space_group_name_Hall '-P 2ybc'
_symmetry_space_group_name_H-M 'P 1 21/c 1'
_atom_sites_solution_hydrogens geom
_atom_sites_solution_primary direct
_atom_sites_solution_secondary difmap
_audit_creation_method SHELXL-97
_cell_angle_alpha 90.00
_cell_angle_beta 95.380(2)
_cell_angle_gamma 90.00
_cell_formula_units_Z 4
_cell_length_a 11.2735(17)
_cell_length_b 11.2686(17)
_cell_length_c 28.865(4)
_cell_measurement_reflns_used 9053
_cell_measurement_temperature 100(2)
_cell_measurement_theta_max 30.1025
_cell_measurement_theta_min 2.1955
_cell_volume 3650.8(9)
_computing_cell_refinement 'SAINT 7.46A (Bruker-AXS, 2008)'
_computing_data_collection 'APEX2 3.0 (Bruker-AXS, 2008)'
_computing_data_reduction 'SAINT 7.46A (Bruker-AXS, 2008)'
_computing_molecular_graphics 'WINGX (Farrugia, 1999)'
_computing_publication_material 'WINGX (Farrugia, 1999)'
_computing_structure_refinement 'SHELXL-97 (Sheldrick, 1997)'
_computing_structure_solution 'SHELXS-97 (Sheldrick, 2008)'
_diffrn_ambient_pressure 101.3
_diffrn_ambient_temperature 100(2)
_diffrn_detector_area_resol_mean 8.3
_diffrn_measured_fraction_theta_full 0.995
_diffrn_measured_fraction_theta_max 0.995
_diffrn_measurement_device_type 'Bruker Smart APEX CCD'
_diffrn_measurement_method 'phi and omega scans'
_diffrn_radiation_monochromator graphite
_diffrn_radiation_probe x-ray
_diffrn_radiation_type MoK\a
_diffrn_radiation_wavelength 0.71073
_diffrn_reflns_av_R_equivalents 0.0823
_diffrn_reflns_av_unetI/netI 0.0543
_diffrn_reflns_limit_h_max 16
_diffrn_reflns_limit_h_min -16
_diffrn_reflns_limit_k_max 16
_diffrn_reflns_limit_k_min -16
_diffrn_reflns_limit_l_max 40
_diffrn_reflns_limit_l_min -41
_diffrn_reflns_number 91196
_diffrn_reflns_theta_full 30.51
_diffrn_reflns_theta_max 30.51
_diffrn_reflns_theta_min 1.42
_diffrn_source 'fine-focus sealed tube'
_exptl_absorpt_coefficient_mu 0.391
_exptl_absorpt_correction_T_max 0.8592
_exptl_absorpt_correction_T_min 0.8592
_exptl_absorpt_correction_type multi-scan
_exptl_absorpt_process_details 'SADABS (Sheldrick, 2008)'
_exptl_crystal_colour green
_exptl_crystal_density_diffrn 1.213
_exptl_crystal_density_method 'not measured'
_exptl_crystal_description prism
_exptl_crystal_F_000 1416
_exptl_crystal_recrystallization_method 'n-hexane and diethyl ether'
_exptl_crystal_size_max 0.40
_exptl_crystal_size_mid 0.40
_exptl_crystal_size_min 0.40
_refine_diff_density_max 1.441
_refine_diff_density_min -1.130
_refine_diff_density_rms 0.143
_refine_ls_extinction_method none
_refine_ls_goodness_of_fit_ref 1.280
_refine_ls_hydrogen_treatment noref
_refine_ls_matrix_type full
_refine_ls_number_parameters 403
_refine_ls_number_reflns 11074
_refine_ls_number_restraints 0
_refine_ls_restrained_S_all 1.280
_refine_ls_R_factor_all 0.1354
_refine_ls_R_factor_gt 0.0920
_refine_ls_shift/su_max 0.000
_refine_ls_shift/su_mean 0.000
_refine_ls_structure_factor_coef Fsqd
_refine_ls_weighting_details 'calc w=1/[\s^2^(Fo^2^)+(0.0003P)^2^+31.4194P] where P=(Fo^2^+2Fc^2^)/3'
_refine_ls_weighting_scheme calc
_refine_ls_wR_factor_gt 0.1939
_refine_ls_wR_factor_ref 0.2147
_reflns_number_gt 7618
_reflns_number_total 11074
_reflns_threshold_expression >2sigma(I)
_cod_data_source_file c3dt52738g.txt
_cod_data_source_block Cmpd_5_LT
_cod_original_cell_volume 3650.7(9)
_cod_original_sg_symbol_H-M 'P 21/c'
_cod_database_code 7028719

loop_
_symmetry_equiv_pos_as_xyz
'x, y, z'
'-x, y+1/2, -z+1/2'
'-x, -y, -z'
'x, -y-1/2, z-1/2'

loop_
_atom_site_label
_atom_site_type_symbol
_atom_site_fract_x
_atom_site_fract_y
_atom_site_fract_z
_atom_site_U_iso_or_equiv
_atom_site_adp_type
_atom_site_occupancy
_atom_site_symmetry_multiplicity
_atom_site_calc_flag
_atom_site_refinement_flags
C11 C 0.2085(5) 0.8907(5) 0.19157(19) 0.0220(11) Uani 1 1 d .
C12 C 0.3100(5) 0.9538(5) 0.18150(19) 0.0226(11) Uani 1 1 d .
H12 H 0.3126 0.9890 0.1517 0.027 Uiso 1 1 calc R
C13 C 0.4080(5) 0.9656(6) 0.2150(2) 0.0254(11) Uani 1 1 d .
C14 C 0.4014(5) 0.9155(6) 0.25908(19) 0.0271(12) Uani 1 1 d .
H14 H 0.4670 0.9239 0.2820 0.033 Uiso 1 1 calc R
C15 C 0.3002(5) 0.8533(6) 0.27004(19) 0.0262(12) Uani 1 1 d .
C16 C 0.2050(5) 0.8414(5) 0.23616(19) 0.0245(11) Uani 1 1 d .
H16 H 0.1361 0.7991 0.2433 0.029 Uiso 1 1 calc R
C17 C 0.0044(5) 0.9568(5) 0.15974(19) 0.0218(11) Uani 1 1 d .
C21 C 0.3311(5) 0.5908(5) 0.14109(18) 0.0216(10) Uani 1 1 d .
C22 C 0.4096(5) 0.6531(5) 0.17314(19) 0.0232(11) Uani 1 1 d .
H22 H 0.3786 0.6968 0.1974 0.028 Uiso 1 1 calc R
C23 C 0.5322(5) 0.6518(6) 0.1699(2) 0.0256(11) Uani 1 1 d .
C24 C 0.5760(5) 0.5849(5) 0.1340(2) 0.0251(11) Uani 1 1 d .
H24 H 0.6595 0.5827 0.1316 0.030 Uiso 1 1 calc R
C25 C 0.5012(5) 0.5220(5) 0.1020(2) 0.0255(11) Uani 1 1 d .
C26 C 0.3792(5) 0.5253(5) 0.10528(19) 0.0250(11) Uani 1 1 d .
H26 H 0.3272 0.4832 0.0833 0.030 Uiso 1 1 calc R
C27 C 0.1430(5) 0.4888(5) 0.16097(19) 0.0250(11) Uani 1 1 d .
C31 C 0.2884(5) 0.8762(5) 0.05824(17) 0.0199(10) Uani 1 1 d .
C32 C 0.4075(5) 0.8438(5) 0.06955(18) 0.0213(10) Uani 1 1 d .
H32 H 0.4275 0.7627 0.0748 0.026 Uiso 1 1 calc R
C33 C 0.4978(5) 0.9303(5) 0.0731(2) 0.0246(11) Uani 1 1 d .
C34 C 0.4657(5) 1.0481(6) 0.0661(2) 0.0284(12) Uani 1 1 d .
H34 H 0.5262 1.1069 0.0690 0.034 Uiso 1 1 calc R
C35 C 0.3469(5) 1.0840(5) 0.0549(2) 0.0254(11) Uani 1 1 d .
C36 C 0.2597(5) 0.9961(5) 0.05126(19) 0.0233(11) Uani 1 1 d .
H36 H 0.1788 1.0180 0.0438 0.028 Uiso 1 1 calc R
C37 C 0.1513(4) 0.7491(6) 0.00546(16) 0.0228(10) Uani 1 1 d .
C41 C -0.1145(5) 0.6670(6) 0.0780(2) 0.0279(12) Uani 1 1 d .
C131 C 0.5156(6) 1.0362(7) 0.2034(2) 0.0362(15) Uani 1 1 d .
H13A H 0.5775 1.0324 0.2296 0.054 Uiso 1 1 calc R
H13B H 0.4925 1.1191 0.1975 0.054 Uiso 1 1 calc R
H13C H 0.5465 1.0028 0.1756 0.054 Uiso 1 1 calc R
C151 C 0.2937(6) 0.8020(7) 0.3180(2) 0.0349(14) Uani 1 1 d .
H15A H 0.2470 0.8549 0.3362 0.052 Uiso 1 1 calc R
H15B H 0.3744 0.7939 0.3335 0.052 Uiso 1 1 calc R
H15C H 0.2555 0.7239 0.3154 0.052 Uiso 1 1 calc R
C171 C -0.0470(6) 0.9871(7) 0.1102(2) 0.0349(15) Uani 1 1 d .
H17A H 0.0156 1.0214 0.0930 0.052 Uiso 1 1 calc R
H17B H -0.1119 1.0445 0.1114 0.052 Uiso 1 1 calc R
H17C H -0.0777 0.9148 0.0945 0.052 Uiso 1 1 calc R
C172 C -0.0893(5) 0.8920(6) 0.1849(2) 0.0303(13) Uani 1 1 d .
H17D H -0.1108 0.8176 0.1687 0.045 Uiso 1 1 calc R
H17E H -0.1603 0.9421 0.1853 0.045 Uiso 1 1 calc R
H17F H -0.0572 0.8747 0.2169 0.045 Uiso 1 1 calc R
C173 C 0.0419(5) 1.0724(6) 0.1850(2) 0.0323(14) Uani 1 1 d .
H17G H 0.0751 1.0544 0.2168 0.048 Uiso 1 1 calc R
H17H H -0.0277 1.1242 0.1860 0.048 Uiso 1 1 calc R
H17I H 0.1022 1.1127 0.1684 0.048 Uiso 1 1 calc R
C231 C 0.6167(5) 0.7176(6) 0.2044(2) 0.0300(13) Uani 1 1 d .
H23A H 0.6535 0.7833 0.1887 0.045 Uiso 1 1 calc R
H23B H 0.6789 0.6632 0.2175 0.045 Uiso 1 1 calc R
H23C H 0.5728 0.7490 0.2294 0.045 Uiso 1 1 calc R
C251 C 0.5513(6) 0.4528(6) 0.0640(2) 0.0340(14) Uani 1 1 d .
H25A H 0.6191 0.4959 0.0532 0.051 Uiso 1 1 calc R
H25B H 0.4898 0.4424 0.0380 0.051 Uiso 1 1 calc R
H25C H 0.5780 0.3749 0.0759 0.051 Uiso 1 1 calc R
C271 C 0.0905(6) 0.4139(6) 0.1198(2) 0.0324(13) Uani 1 1 d .
H27D H 0.0329 0.4614 0.1002 0.049 Uiso 1 1 calc R
H27E H 0.0504 0.3443 0.1314 0.049 Uiso 1 1 calc R
H27F H 0.1546 0.3879 0.1015 0.049 Uiso 1 1 calc R
C272 C 0.2295(6) 0.4122(6) 0.1919(2) 0.0366(15) Uani 1 1 d .
H27G H 0.2890 0.3779 0.1732 0.055 Uiso 1 1 calc R
H27H H 0.1855 0.3483 0.2057 0.055 Uiso 1 1 calc R
H27I H 0.2695 0.4613 0.2167 0.055 Uiso 1 1 calc R
C273 C 0.0439(6) 0.5305(6) 0.1896(2) 0.0324(14) Uani 1 1 d .
H27A H 0.0790 0.5667 0.2185 0.049 Uiso 1 1 calc R
H27B H -0.0052 0.4625 0.1968 0.049 Uiso 1 1 calc R
H27C H -0.0057 0.5890 0.1717 0.049 Uiso 1 1 calc R
C331 C 0.6271(5) 0.8957(6) 0.0841(2) 0.0354(15) Uani 1 1 d .
H33A H 0.6718 0.9157 0.0576 0.053 Uiso 1 1 calc R
H33B H 0.6326 0.8101 0.0900 0.053 Uiso 1 1 calc R
H33C H 0.6607 0.9389 0.1117 0.053 Uiso 1 1 calc R
C351 C 0.3163(6) 1.2123(6) 0.0467(3) 0.0399(16) Uani 1 1 d .
H35A H 0.2296 1.2210 0.0411 0.060 Uiso 1 1 calc R
H35B H 0.3539 1.2410 0.0196 0.060 Uiso 1 1 calc R
H35C H 0.3452 1.2588 0.0742 0.060 Uiso 1 1 calc R
C371 C 0.1320(6) 0.6142(6) 0.0056(2) 0.0316(13) Uani 1 1 d .
H37D H 0.2074 0.5746 0.0158 0.047 Uiso 1 1 calc R
H37E H 0.1038 0.5876 -0.0258 0.047 Uiso 1 1 calc R
H37F H 0.0725 0.5944 0.0271 0.047 Uiso 1 1 calc R
C372 C 0.0354(5) 0.8135(6) -0.00978(19) 0.0266(12) Uani 1 1 d .
H37A H -0.0238 0.7954 0.0120 0.040 Uiso 1 1 calc R
H37B H 0.0055 0.7872 -0.0411 0.040 Uiso 1 1 calc R
H37C H 0.0498 0.8992 -0.0101 0.040 Uiso 1 1 calc R
C373 C 0.2438(5) 0.7787(6) -0.0287(2) 0.0290(13) Uani 1 1 d .
H37G H 0.2569 0.8646 -0.0291 0.043 Uiso 1 1 calc R
H37H H 0.2145 0.7518 -0.0600 0.043 Uiso 1 1 calc R
H37I H 0.3190 0.7385 -0.0188 0.043 Uiso 1 1 calc R
N1 N 0.1123(4) 0.8776(4) 0.15647(16) 0.0222(9) Uani 1 1 d .
N2 N 0.2043(4) 0.5972(4) 0.14394(16) 0.0219(9) Uani 1 1 d .
N3 N 0.1972(4) 0.7855(4) 0.05387(14) 0.0188(9) Uani 1 1 d .
N4 N -0.0212(4) 0.6965(5) 0.09544(16) 0.0245(10) Uani 1 1 d .
O411 O -0.2096(4) 0.6363(5) 0.06030(18) 0.0427(12) Uani 1 1 d .
Mo1 Mo 0.14739(4) 0.74660(5) 0.115415(15) 0.02068(11) Uani 1 1 d .

loop_
_atom_site_aniso_label
_atom_site_aniso_U_11
_atom_site_aniso_U_22
_atom_site_aniso_U_33
_atom_site_aniso_U_23
_atom_site_aniso_U_13
_atom_site_aniso_U_12
C11 0.023(3) 0.025(3) 0.018(2) -0.006(2) 0.0046(19) 0.000(2)
C12 0.025(3) 0.027(3) 0.016(2) -0.002(2) 0.0010(19) -0.001(2)
C13 0.024(3) 0.031(3) 0.021(3) -0.007(2) 0.001(2) -0.002(2)
C14 0.030(3) 0.032(3) 0.019(3) -0.007(2) 0.000(2) 0.000(2)
C15 0.032(3) 0.030(3) 0.016(2) -0.004(2) 0.002(2) 0.000(2)
C16 0.026(3) 0.029(3) 0.019(3) -0.003(2) 0.006(2) 0.000(2)
C17 0.018(2) 0.029(3) 0.019(2) -0.001(2) 0.0059(19) 0.000(2)
C21 0.023(3) 0.027(3) 0.016(2) 0.003(2) 0.0059(18) -0.001(2)
C22 0.027(3) 0.025(3) 0.017(2) 0.003(2) 0.003(2) 0.000(2)
C23 0.022(3) 0.032(3) 0.024(3) 0.003(2) 0.004(2) 0.003(2)
C24 0.026(3) 0.026(3) 0.024(3) 0.002(2) 0.008(2) 0.001(2)
C25 0.029(3) 0.023(3) 0.026(3) 0.000(2) 0.010(2) 0.002(2)
C26 0.032(3) 0.025(3) 0.019(3) 0.001(2) 0.008(2) 0.000(2)
C27 0.030(3) 0.028(3) 0.018(2) 0.003(2) 0.006(2) -0.008(2)
C31 0.021(2) 0.025(3) 0.014(2) -0.0013(19) 0.0066(18) -0.002(2)
C32 0.022(3) 0.026(3) 0.017(2) 0.002(2) 0.0064(19) -0.001(2)
C33 0.020(3) 0.031(3) 0.024(3) 0.002(2) 0.006(2) -0.004(2)
C34 0.026(3) 0.028(3) 0.033(3) -0.002(2) 0.008(2) -0.011(2)
C35 0.026(3) 0.022(3) 0.029(3) -0.002(2) 0.007(2) -0.005(2)
C36 0.021(3) 0.030(3) 0.020(2) 0.000(2) 0.0046(19) 0.000(2)
C37 0.022(2) 0.031(3) 0.016(2) 0.002(2) 0.0039(17) -0.007(2)
C41 0.024(3) 0.035(3) 0.026(3) -0.005(2) 0.012(2) -0.002(2)
C131 0.029(3) 0.048(4) 0.030(3) -0.001(3) 0.000(2) -0.009(3)
C151 0.042(4) 0.045(4) 0.017(3) -0.001(3) 0.004(2) -0.004(3)
C171 0.026(3) 0.055(4) 0.024(3) 0.010(3) 0.006(2) 0.008(3)
C172 0.030(3) 0.040(4) 0.022(3) 0.000(2) 0.011(2) -0.002(3)
C173 0.025(3) 0.026(3) 0.047(4) -0.003(3) 0.010(3) 0.003(2)
C231 0.024(3) 0.034(3) 0.032(3) -0.004(2) 0.005(2) -0.004(2)
C251 0.036(3) 0.042(4) 0.027(3) -0.008(3) 0.014(2) 0.001(3)
C271 0.037(3) 0.033(3) 0.027(3) -0.003(3) 0.004(2) -0.011(3)
C272 0.034(3) 0.037(4) 0.038(4) 0.016(3) 0.004(3) -0.008(3)
C273 0.034(3) 0.041(4) 0.024(3) 0.006(3) 0.011(2) -0.005(3)
C331 0.021(3) 0.040(4) 0.045(4) 0.004(3) 0.005(3) -0.006(3)
C351 0.035(4) 0.021(3) 0.064(5) 0.001(3) 0.009(3) -0.003(2)
C371 0.042(4) 0.031(3) 0.023(3) -0.002(2) 0.006(2) -0.010(3)
C372 0.022(3) 0.039(3) 0.019(3) 0.001(2) 0.0009(19) 0.003(2)
C373 0.031(3) 0.035(4) 0.022(3) -0.001(2) 0.010(2) -0.002(2)
N1 0.020(2) 0.029(3) 0.017(2) -0.0010(18) 0.0018(16) -0.0014(18)
N2 0.021(2) 0.026(2) 0.019(2) 0.0006(18) 0.0050(16) -0.0061(18)
N3 0.020(2) 0.023(2) 0.0138(19) 0.0008(16) 0.0037(15) -0.0037(16)
N4 0.022(2) 0.035(3) 0.017(2) 0.0023(19) 0.0040(17) -0.0051(19)
O411 0.023(2) 0.056(3) 0.049(3) -0.014(3) 0.005(2) -0.009(2)
Mo1 0.02024(19) 0.0273(2) 0.01507(18) 0.0001(2) 0.00447(13) -0.0037(2)

loop_
_atom_type_symbol
_atom_type_description
_atom_type_scat_dispersion_real
_atom_type_scat_dispersion_imag
_atom_type_scat_source
C C 0.0033 0.0016 'International Tables Vol C Tables 4.2.6.8 and 6.1.1.4'
H H 0.0000 0.0000 'International Tables Vol C Tables 4.2.6.8 and 6.1.1.4'
N N 0.0061 0.0033 'International Tables Vol C Tables 4.2.6.8 and 6.1.1.4'
O O 0.0106 0.0060 'International Tables Vol C Tables 4.2.6.8 and 6.1.1.4'
Mo Mo -1.6832 0.6857 'International Tables Vol C Tables 4.2.6.8 and 6.1.1.4'

loop_
_geom_angle_atom_site_label_1
_geom_angle_atom_site_label_2
_geom_angle_atom_site_label_3
_geom_angle
C12 C11 C16 118.9(5)
C12 C11 N1 119.2(5)
C16 C11 N1 121.8(5)
C11 C12 C13 120.7(5)
C11 C12 H12 119.7
C13 C12 H12 119.7
C14 C13 C12 118.8(5)
C14 C13 C131 121.7(5)
C12 C13 C131 119.5(5)
C13 C14 C15 121.4(5)
C13 C14 H14 119.3
C15 C14 H14 119.3
C16 C15 C14 118.8(5)
C16 C15 C151 120.6(6)
C14 C15 C151 120.6(5)
C15 C16 C11 121.4(5)
C15 C16 H16 119.3
C11 C16 H16 119.3
N1 C17 C172 110.1(5)
N1 C17 C171 108.0(4)
C172 C17 C171 109.5(5)
N1 C17 C173 110.0(4)
C172 C17 C173 110.7(5)
C171 C17 C173 108.5(5)
C22 C21 C26 118.6(5)
C22 C21 N2 120.2(5)
C26 C21 N2 121.1(5)
C23 C22 C21 121.1(5)
C23 C22 H22 119.5
C21 C22 H22 119.5
C22 C23 C24 118.3(6)
C22 C23 C231 121.3(5)
C24 C23 C231 120.4(5)
C25 C24 C23 122.0(5)
C25 C24 H24 119.0
C23 C24 H24 119.0
C24 C25 C26 119.1(5)
C24 C25 C251 120.4(5)
C26 C25 C251 120.6(6)
C25 C26 C21 120.8(6)
C25 C26 H26 119.6
C21 C26 H26 119.6
N2 C27 C273 108.0(5)
N2 C27 C272 111.2(5)
C273 C27 C272 108.5(5)
N2 C27 C271 110.5(4)
C273 C27 C271 109.9(5)
C272 C27 C271 108.7(6)
C36 C31 C32 119.3(5)
C36 C31 N3 121.1(5)
C32 C31 N3 119.6(5)
C31 C32 C33 120.5(5)
C31 C32 H32 119.8
C33 C32 H32 119.8
C34 C33 C32 118.5(5)
C34 C33 C331 120.7(5)
C32 C33 C331 120.8(6)
C33 C34 C35 122.6(5)
C33 C34 H34 118.7
C35 C34 H34 118.7
C36 C35 C34 117.6(5)
C36 C35 C351 121.5(6)
C34 C35 C351 120.9(5)
C35 C36 C31 121.6(5)
C35 C36 H36 119.2
C31 C36 H36 119.2
N3 C37 C372 110.5(5)
N3 C37 C371 107.7(5)
C372 C37 C371 110.8(5)
N3 C37 C373 110.0(4)
C372 C37 C373 109.1(5)
C371 C37 C373 108.8(5)
N4 C41 O411 179.6(9)
C13 C131 H13A 109.5
C13 C131 H13B 109.5
H13A C131 H13B 109.5
C13 C131 H13C 109.5
H13A C131 H13C 109.5
H13B C131 H13C 109.5
C15 C151 H15A 109.5
C15 C151 H15B 109.5
H15A C151 H15B 109.5
C15 C151 H15C 109.5
H15A C151 H15C 109.5
H15B C151 H15C 109.5
C17 C171 H17A 109.5
C17 C171 H17B 109.5
H17A C171 H17B 109.5
C17 C171 H17C 109.5
H17A C171 H17C 109.5
H17B C171 H17C 109.5
C17 C172 H17D 109.5
C17 C172 H17E 109.5
H17D C172 H17E 109.5
C17 C172 H17F 109.5
H17D C172 H17F 109.5
H17E C172 H17F 109.5
C17 C173 H17G 109.5
C17 C173 H17H 109.5
H17G C173 H17H 109.5
C17 C173 H17I 109.5
H17G C173 H17I 109.5
H17H C173 H17I 109.5
C23 C231 H23A 109.5
C23 C231 H23B 109.5
H23A C231 H23B 109.5
C23 C231 H23C 109.5
H23A C231 H23C 109.5
H23B C231 H23C 109.5
C25 C251 H25A 109.5
C25 C251 H25B 109.5
H25A C251 H25B 109.5
C25 C251 H25C 109.5
H25A C251 H25C 109.5
H25B C251 H25C 109.5
C27 C271 H27D 109.5
C27 C271 H27E 109.5
H27D C271 H27E 109.5
C27 C271 H27F 109.5
H27D C271 H27F 109.5
H27E C271 H27F 109.5
C27 C272 H27G 109.5
C27 C272 H27H 109.5
H27G C272 H27H 109.5
C27 C272 H27I 109.5
H27G C272 H27I 109.5
H27H C272 H27I 109.5
C27 C273 H27A 109.5
C27 C273 H27B 109.5
H27A C273 H27B 109.5
C27 C273 H27C 109.5
H27A C273 H27C 109.5
H27B C273 H27C 109.5
C33 C331 H33A 109.5
C33 C331 H33B 109.5
H33A C331 H33B 109.5
C33 C331 H33C 109.5
H33A C331 H33C 109.5
H33B C331 H33C 109.5
C35 C351 H35A 109.5
C35 C351 H35B 109.5
H35A C351 H35B 109.5
C35 C351 H35C 109.5
H35A C351 H35C 109.5
H35B C351 H35C 109.5
C37 C371 H37D 109.5
C37 C371 H37E 109.5
H37D C371 H37E 109.5
C37 C371 H37F 109.5
H37D C371 H37F 109.5
H37E C371 H37F 109.5
C37 C372 H37A 109.5
C37 C372 H37B 109.5
H37A C372 H37B 109.5
C37 C372 H37C 109.5
H37A C372 H37C 109.5
H37B C372 H37C 109.5
C37 C373 H37G 109.5
C37 C373 H37H 109.5
H37G C373 H37H 109.5
C37 C373 H37I 109.5
H37G C373 H37I 109.5
H37H C373 H37I 109.5
C11 N1 C17 117.2(4)
C11 N1 Mo1 109.1(4)
C17 N1 Mo1 133.6(4)
C21 N2 C27 117.7(5)
C21 N2 Mo1 107.9(3)
C27 N2 Mo1 133.8(4)
C31 N3 C37 117.0(4)
C31 N3 Mo1 109.9(3)
C37 N3 Mo1 132.8(3)
C41 N4 Mo1 171.1(4)
N2 Mo1 N1 118.13(19)
N2 Mo1 N3 117.59(19)
N1 Mo1 N3 118.10(19)
N2 Mo1 N4 98.2(2)
N1 Mo1 N4 98.4(2)
N3 Mo1 N4 98.36(18)

loop_
_geom_bond_atom_site_label_1
_geom_bond_atom_site_label_2
_geom_bond_distance
C11 C12 1.401(8)
C11 C16 1.406(8)
C11 N1 1.420(7)
C12 C13 1.405(7)
C12 H12 0.9500
C13 C14 1.400(8)
C13 C131 1.514(9)
C14 C15 1.401(8)
C14 H14 0.9500
C15 C16 1.389(8)
C15 C151 1.508(8)
C16 H16 0.9500
C17 N1 1.519(7)
C17 C172 1.523(8)
C17 C171 1.529(8)
C17 C173 1.533(8)
C21 C22 1.406(8)
C21 C26 1.418(8)
C21 N2 1.442(7)
C22 C23 1.394(8)
C22 H22 0.9500
C23 C24 1.408(8)
C23 C231 1.508(8)
C24 C25 1.386(8)
C24 H24 0.9500
C25 C26 1.388(8)
C25 C251 1.499(8)
C26 H26 0.9500
C27 N2 1.509(7)
C27 C273 1.523(8)
C27 C272 1.526(9)
C27 C271 1.530(8)
C31 C36 1.399(8)
C31 C32 1.400(7)
C31 N3 1.448(7)
C32 C33 1.406(8)
C32 H32 0.9500
C33 C34 1.386(9)
C33 C331 1.514(8)
C34 C35 1.406(8)
C34 H34 0.9500
C35 C36 1.393(8)
C35 C351 1.501(9)
C36 H36 0.9500
C37 N3 1.501(6)
C37 C372 1.523(8)
C37 C371 1.535(9)
C37 C373 1.538(7)
C41 N4 1.171(8)
C41 O411 1.195(7)
C131 H13A 0.9800
C131 H13B 0.9800
C131 H13C 0.9800
C151 H15A 0.9800
C151 H15B 0.9800
C151 H15C 0.9800
C171 H17A 0.9800
C171 H17B 0.9800
C171 H17C 0.9800
C172 H17D 0.9800
C172 H17E 0.9800
C172 H17F 0.9800
C173 H17G 0.9800
C173 H17H 0.9800
C173 H17I 0.9800
C231 H23A 0.9800
C231 H23B 0.9800
C231 H23C 0.9800
C251 H25A 0.9800
C251 H25B 0.9800
C251 H25C 0.9800
C271 H27D 0.9800
C271 H27E 0.9800
C271 H27F 0.9800
C272 H27G 0.9800
C272 H27H 0.9800
C272 H27I 0.9800
C273 H27A 0.9800
C273 H27B 0.9800
C273 H27C 0.9800
C331 H33A 0.9800
C331 H33B 0.9800
C331 H33C 0.9800
C351 H35A 0.9800
C351 H35B 0.9800
C351 H35C 0.9800
C371 H37D 0.9800
C371 H37E 0.9800
C371 H37F 0.9800
C372 H37A 0.9800
C372 H37B 0.9800
C372 H37C 0.9800
C373 H37G 0.9800
C373 H37H 0.9800
C373 H37I 0.9800
N1 Mo1 1.957(5)
N2 Mo1 1.955(5)
N3 Mo1 1.962(4)
N4 Mo1 2.014(5)
